data_7116351
loop_
_publ_author_name
'Ayham Tohme'
'Charles T. Hagen'
'Stephanie Essafi (nee Labouille)'
'Arnaud Bondon'
'Thierry Roisnel'
'Duncan Carmichael'
'Frederic Paul'

_publ_section_title
;
 Easy and quantitative access to Fe(II) and Fe(III)
 di(aryl)alkynylphosphine oxides featuring [Fe(dppe)Cp*] endgroups:
 terminal P[double bond, length as m-dash]O functionality blocks the
 dimerisation of the Fe(III) derivatives
;
_journal_name_full Chem.Commun.
_journal_page_first 1316
_journal_paper_doi 10.1039/C4cc08993F
_journal_volume 51
_journal_year 2015
_chemical_compound_source 'synthesis as described'
_chemical_formula_moiety 'C52 H53 Fe O P3'
_chemical_formula_sum 'C52 H53 Fe O P3'
_chemical_formula_weight 842.7
_chemical_name_systematic
;
 ?
;
_space_group_IT_number 15
_symmetry_cell_setting monoclinic
_symmetry_Int_Tables_number 15
_symmetry_space_group_name_Hall '-C 2yc'
_symmetry_space_group_name_H-M 'C 1 2/c 1'
_atom_sites_solution_hydrogens geom
_atom_sites_solution_primary direct
_atom_sites_solution_secondary difmap
_audit_update_record
;
2014-07-23 deposited with the CCDC.
2014-11-24 downloaded from the CCDC.
;
_cell_angle_alpha 90
_cell_angle_beta 111.3010(10)
_cell_angle_gamma 90
_cell_formula_units_Z 8
_cell_length_a 42.0668(10)
_cell_length_b 8.5013(2)
_cell_length_c 25.5910(6)
_cell_measurement_reflns_used 8191
_cell_measurement_temperature 150(2)
_cell_measurement_theta_max 27.1
_cell_measurement_theta_min 2.3
_cell_measurement_wavelength 0.71073
_cell_volume 8526.7(4)
_computing_cell_refinement 'Bruker APEX2 (Bruker, 2006)'
_computing_data_collection 'Bruker APEX2 (Bruker, 2006)'
_computing_data_reduction 'Bruker APEX2 (Bruker, 2006)'
_computing_molecular_graphics 'Ortep-3 for Windows (Farrugia, 1997)'
_computing_publication_material
;
           WinGX publication routines (Farrugia, 2012),
           CRYSCALC (T. Roisnel, local program)
;
_computing_structure_refinement 'SHELXL-97 (Sheldrick, 1997)'
_computing_structure_solution 'SIR97 (Altomare et al., 1999)'
_diffrn_ambient_temperature 150(2)
_diffrn_detector 'CCD plate'
_diffrn_measured_fraction_theta_full 0.987
_diffrn_measured_fraction_theta_max 0.987
_diffrn_measurement_device_type 'APEXII, Bruker-AXS'
_diffrn_measurement_method 'CCD rotation images, thin slices'
_diffrn_radiation_monochromator graphite
_diffrn_radiation_probe x-ray
_diffrn_radiation_type MoK\a
_diffrn_radiation_wavelength 0.71073
_diffrn_reflns_av_R_equivalents 0.0487
_diffrn_reflns_av_unetI/netI 0.0525
_diffrn_reflns_limit_h_max 52
_diffrn_reflns_limit_h_min -54
_diffrn_reflns_limit_k_max 11
_diffrn_reflns_limit_k_min -10
_diffrn_reflns_limit_l_max 33
_diffrn_reflns_limit_l_min -32
_diffrn_reflns_number 36428
_diffrn_reflns_theta_full 27.48
_diffrn_reflns_theta_max 27.48
_diffrn_reflns_theta_min 2.96
_exptl_absorpt_coefficient_mu 0.505
_exptl_absorpt_correction_T_max 0.922
_exptl_absorpt_correction_T_min 0.833
_exptl_absorpt_correction_type multi-scan
_exptl_absorpt_process_details
;
  [Sheldrick, G.M. (2002). SADABS Bruker AXS Inc., Madison, Wisconsin, USA]
;
_exptl_crystal_colour orange
_exptl_crystal_density_diffrn 1.313
_exptl_crystal_density_method 'not measured'
_exptl_crystal_description prism
_exptl_crystal_F_000 3552
_exptl_crystal_size_max 0.31
_exptl_crystal_size_mid 0.19
_exptl_crystal_size_min 0.16
_platon_squeeze_details
;
;
_refine_diff_density_max 0.435
_refine_diff_density_min -0.291
_refine_diff_density_rms 0.062
_refine_ls_extinction_method none
_refine_ls_goodness_of_fit_ref 1.061
_refine_ls_hydrogen_treatment constr
_refine_ls_matrix_type full
_refine_ls_number_parameters 521
_refine_ls_number_reflns 9626
_refine_ls_number_restraints 0
_refine_ls_restrained_S_all 1.061
_refine_ls_R_factor_all 0.054
_refine_ls_R_factor_gt 0.0399
_refine_ls_shift/su_max 0.005
_refine_ls_shift/su_mean 0
_refine_ls_structure_factor_coef Fsqd
_refine_ls_weighting_details 'calc w=1/[\s^2^(Fo^2^)+(0.0476P)^2^+0.7260P] where P=(Fo^2^+2Fc^2^)/3'
_refine_ls_weighting_scheme calc
_refine_ls_wR_factor_gt 0.0936
_refine_ls_wR_factor_ref 0.0991
_reflns_number_gt 7528
_reflns_number_total 9626
_reflns_threshold_expression >2sigma(I)
_cod_data_source_file c4cc08993f2.cif
_cod_data_source_block AY289
_cod_original_cell_volume 8526.7(3)
_cod_original_sg_symbol_H-M 'C 2/c'
_cod_database_code 7116351

loop_
_symmetry_equiv_pos_as_xyz
'x, y, z'
'-x, y, -z+1/2'
'x+1/2, y+1/2, z'
'-x+1/2, y+1/2, -z+1/2'
'-x, -y, -z'
'x, -y, z-1/2'
'-x+1/2, -y+1/2, -z'
'x+1/2, -y+1/2, z-1/2'

loop_
_atom_site_label
_atom_site_type_symbol
_atom_site_fract_x
_atom_site_fract_y
_atom_site_fract_z
_atom_site_U_iso_or_equiv
_atom_site_adp_type
_atom_site_occupancy
_atom_site_symmetry_multiplicity
_atom_site_calc_flag
_atom_site_refinement_flags
Fe1 Fe 0.623678(6) 0.02225(3) 0.578248(10) 0.01450(8) Uani 1 1 d .
P1 P 0.663564(11) 0.18262(6) 0.57558(2) 0.01782(11) Uani 1 1 d .
P2 P 0.589765(11) 0.22307(6) 0.550341(19) 0.01615(11) Uani 1 1 d .
C1 C 0.61055(5) -0.1927(2) 0.60818(8) 0.0232(4) Uani 1 1 d .
C2 C 0.64437(5) -0.2000(2) 0.60707(8) 0.0209(4) Uani 1 1 d .
C3 C 0.64163(5) -0.1835(2) 0.55004(8) 0.0199(4) Uani 1 1 d .
C4 C 0.60645(5) -0.1594(2) 0.51627(8) 0.0203(4) Uani 1 1 d .
C5 C 0.58753(5) -0.1657(2) 0.55281(8) 0.0220(4) Uani 1 1 d .
C6 C 0.60154(6) -0.2264(3) 0.65881(9) 0.0347(5) Uani 1 1 d .
H6A H 0.5767 -0.2239 0.6482 0.052 Uiso 1 1 calc R
H6B H 0.6119 -0.1467 0.6876 0.052 Uiso 1 1 calc R
H6C H 0.6101 -0.3307 0.6736 0.052 Uiso 1 1 calc R
C7 C 0.67612(5) -0.2326(2) 0.65732(8) 0.0330(5) Uani 1 1 d .
H7A H 0.6754 -0.3408 0.6701 0.049 Uiso 1 1 calc R
H7B H 0.6774 -0.1593 0.6875 0.049 Uiso 1 1 calc R
H7C H 0.6962 -0.2191 0.647 0.049 Uiso 1 1 calc R
C8 C 0.66950(5) -0.2139(2) 0.52806(8) 0.0264(4) Uani 1 1 d .
H8A H 0.6917 -0.2053 0.5588 0.04 Uiso 1 1 calc R
H8B H 0.6682 -0.1364 0.499 0.04 Uiso 1 1 calc R
H8C H 0.6669 -0.3199 0.512 0.04 Uiso 1 1 calc R
C9 C 0.59109(5) -0.1605(2) 0.45324(8) 0.0277(5) Uani 1 1 d .
H9A H 0.58 -0.2621 0.4403 0.042 Uiso 1 1 calc R
H9B H 0.6091 -0.1441 0.438 0.042 Uiso 1 1 calc R
H9C H 0.5742 -0.0761 0.4403 0.042 Uiso 1 1 calc R
C10 C 0.54899(5) -0.1703(3) 0.53340(9) 0.0327(5) Uani 1 1 d .
H10A H 0.5416 -0.2761 0.5392 0.049 Uiso 1 1 calc R
H10B H 0.5391 -0.1437 0.4935 0.049 Uiso 1 1 calc R
H10C H 0.5413 -0.0941 0.555 0.049 Uiso 1 1 calc R
C11 C 0.65210(5) 0.3871(2) 0.58702(9) 0.0297(5) Uani 1 1 d .
H11A H 0.666 0.4196 0.6258 0.036 Uiso 1 1 calc R
H11B H 0.6577 0.4582 0.561 0.036 Uiso 1 1 calc R
C12 C 0.61454(5) 0.4047(2) 0.57806(8) 0.0234(4) Uani 1 1 d .
H12A H 0.6048 0.4921 0.5515 0.028 Uiso 1 1 calc R
H12B H 0.6124 0.4326 0.6142 0.028 Uiso 1 1 calc R
C13 C 0.70653(4) 0.1562(2) 0.62844(8) 0.0209(4) Uani 1 1 d .
C14 C 0.71587(5) 0.2201(3) 0.68241(8) 0.0282(5) Uani 1 1 d .
H14 H 0.7002 0.2846 0.6916 0.034 Uiso 1 1 calc R
C15 C 0.74794(5) 0.1900(3) 0.72269(9) 0.0358(5) Uani 1 1 d .
H15 H 0.754 0.2347 0.759 0.043 Uiso 1 1 calc R
C16 C 0.77096(5) 0.0960(3) 0.71035(9) 0.0358(5) Uani 1 1 d .
H16 H 0.7928 0.0762 0.738 0.043 Uiso 1 1 calc R
C17 C 0.76203(5) 0.0310(3) 0.65761(9) 0.0310(5) Uani 1 1 d .
H17 H 0.7777 -0.0353 0.6491 0.037 Uiso 1 1 calc R
C18 C 0.73028(5) 0.0617(2) 0.61692(8) 0.0258(4) Uani 1 1 d .
H18 H 0.7246 0.0176 0.5806 0.031 Uiso 1 1 calc R
C19 C 0.67321(5) 0.2066(2) 0.51147(8) 0.0234(4) Uani 1 1 d .
C20 C 0.70194(5) 0.2905(3) 0.51155(10) 0.0370(6) Uani 1 1 d .
H20 H 0.7174 0.3324 0.5457 0.044 Uiso 1 1 calc R
C21 C 0.70794(6) 0.3126(3) 0.46221(11) 0.0460(7) Uani 1 1 d .
H21 H 0.7273 0.3713 0.4627 0.055 Uiso 1 1 calc R
C22 C 0.68591(6) 0.2499(3) 0.41222(10) 0.0429(6) Uani 1 1 d .
H22 H 0.6905 0.2623 0.3787 0.051 Uiso 1 1 calc R
C23 C 0.65729(6) 0.1690(3) 0.41150(9) 0.0365(5) Uani 1 1 d .
H23 H 0.6418 0.1275 0.3772 0.044 Uiso 1 1 calc R
C24 C 0.65101(5) 0.1482(2) 0.46077(8) 0.0267(5) Uani 1 1 d .
H24 H 0.6311 0.0929 0.4597 0.032 Uiso 1 1 calc R
C25 C 0.56767(5) 0.2645(2) 0.47505(8) 0.0200(4) Uani 1 1 d .
C26 C 0.58233(5) 0.3619(3) 0.44602(9) 0.0294(5) Uani 1 1 d .
H26 H 0.6034 0.4126 0.4658 0.035 Uiso 1 1 calc R
C27 C 0.56649(5) 0.3858(3) 0.38857(9) 0.0354(5) Uani 1 1 d .
H27 H 0.5767 0.4532 0.3695 0.042 Uiso 1 1 calc R
C28 C 0.53606(6) 0.3120(3) 0.35932(8) 0.0347(5) Uani 1 1 d .
H28 H 0.5255 0.327 0.32 0.042 Uiso 1 1 calc R
C29 C 0.52079(6) 0.2156(3) 0.38718(9) 0.0335(5) Uani 1 1 d .
H29 H 0.4996 0.1661 0.3671 0.04 Uiso 1 1 calc R
C30 C 0.53658(5) 0.1917(2) 0.44481(8) 0.0255(4) Uani 1 1 d .
H30 H 0.5261 0.1253 0.4637 0.031 Uiso 1 1 calc R
C31 C 0.55468(4) 0.2509(2) 0.57631(7) 0.0187(4) Uani 1 1 d .
C32 C 0.53242(5) 0.3784(2) 0.55872(8) 0.0247(4) Uani 1 1 d .
H32 H 0.5343 0.4476 0.5308 0.03 Uiso 1 1 calc R
C33 C 0.50773(5) 0.4053(3) 0.58136(8) 0.0293(5) Uani 1 1 d .
H33 H 0.493 0.4934 0.5693 0.035 Uiso 1 1 calc R
C34 C 0.50428(5) 0.3043(3) 0.62167(8) 0.0279(5) Uani 1 1 d .
H34 H 0.487 0.322 0.6368 0.033 Uiso 1 1 calc R
C35 C 0.52623(5) 0.1776(2) 0.63948(8) 0.0248(4) Uani 1 1 d .
H35 H 0.5241 0.1081 0.6671 0.03 Uiso 1 1 calc R
C36 C 0.55141(5) 0.1516(2) 0.61716(7) 0.0206(4) Uani 1 1 d .
H36 H 0.5665 0.065 0.63 0.025 Uiso 1 1 calc R
C37 C 0.63321(4) 0.1049(2) 0.64956(7) 0.0165(4) Uani 1 1 d .
C38 C 0.63923(4) 0.1564(2) 0.69726(7) 0.0201(4) Uani 1 1 d .
P3 P 0.639867(12) 0.27332(6) 0.752524(19) 0.01829(11) Uani 1 1 d .
O39 O 0.64352(3) 0.44464(16) 0.74397(5) 0.0272(3) Uani 1 1 d .
C40 C 0.67419(5) 0.2014(2) 0.81459(7) 0.0208(4) Uani 1 1 d .
C41 C 0.69837(5) 0.0982(3) 0.80876(8) 0.0270(5) Uani 1 1 d .
H41 H 0.6954 0.0576 0.7727 0.032 Uiso 1 1 calc R
C42 C 0.72686(5) 0.0532(3) 0.85457(9) 0.0366(5) Uani 1 1 d .
H42 H 0.7432 -0.0169 0.8498 0.044 Uiso 1 1 calc R
C43 C 0.73111(5) 0.1121(3) 0.90727(9) 0.0358(5) Uani 1 1 d .
H43 H 0.7506 0.083 0.9388 0.043 Uiso 1 1 calc R
C44 C 0.70707(5) 0.2132(3) 0.91395(8) 0.0292(5) Uani 1 1 d .
H44 H 0.7102 0.2517 0.9503 0.035 Uiso 1 1 calc R
C45 C 0.67830(5) 0.2600(2) 0.86854(8) 0.0220(4) Uani 1 1 d .
C46 C 0.65289(5) 0.3714(3) 0.87819(8) 0.0306(5) Uani 1 1 d .
H46A H 0.632 0.3139 0.8744 0.046 Uiso 1 1 calc R
H46B H 0.6475 0.4563 0.8504 0.046 Uiso 1 1 calc R
H46C H 0.6627 0.4162 0.916 0.046 Uiso 1 1 calc R
C47 C 0.60135(5) 0.2191(2) 0.76584(7) 0.0215(4) Uani 1 1 d .
C48 C 0.59950(5) 0.0613(3) 0.78055(8) 0.0271(5) Uani 1 1 d .
H48 H 0.6169 -0.0098 0.7803 0.033 Uiso 1 1 calc R
C49 C 0.57301(5) 0.0071(3) 0.79536(9) 0.0347(5) Uani 1 1 d .
H49 H 0.572 -0.1002 0.805 0.042 Uiso 1 1 calc R
C50 C 0.54779(5) 0.1118(3) 0.79592(9) 0.0383(6) Uani 1 1 d .
H50 H 0.5297 0.0771 0.8071 0.046 Uiso 1 1 calc R
C51 C 0.54897(5) 0.2652(3) 0.78040(8) 0.0321(5) Uani 1 1 d .
H51 H 0.5313 0.3346 0.7805 0.039 Uiso 1 1 calc R
C52 C 0.57513(5) 0.3237(3) 0.76439(8) 0.0262(5) Uani 1 1 d .
C53 C 0.57358(6) 0.4915(3) 0.74542(10) 0.0375(6) Uani 1 1 d .
H53A H 0.5534 0.5425 0.7482 0.056 Uiso 1 1 calc R
H53B H 0.5722 0.4944 0.7064 0.056 Uiso 1 1 calc R
H53C H 0.5941 0.5472 0.7692 0.056 Uiso 1 1 calc R

loop_
_atom_site_aniso_label
_atom_site_aniso_U_11
_atom_site_aniso_U_22
_atom_site_aniso_U_33
_atom_site_aniso_U_23
_atom_site_aniso_U_13
_atom_site_aniso_U_12
Fe1 0.01731(14) 0.01158(14) 0.01558(13) -0.00076(10) 0.00714(11) -0.00031(10)
P1 0.0167(2) 0.0160(3) 0.0215(2) -0.00051(19) 0.0078(2) -0.00151(19)
P2 0.0174(2) 0.0137(3) 0.0183(2) 0.00021(18) 0.0076(2) 0.00024(18)
C1 0.0371(11) 0.0086(10) 0.0295(10) 0.0000(8) 0.0190(9) -0.0025(8)
C2 0.0309(10) 0.0108(10) 0.0213(9) -0.0003(7) 0.0097(8) 0.0019(8)
C3 0.0263(10) 0.0117(10) 0.0234(9) -0.0031(7) 0.0111(8) -0.0004(8)
C4 0.0264(10) 0.0115(10) 0.0233(10) -0.0044(7) 0.0093(8) -0.0025(8)
C5 0.0254(10) 0.0118(10) 0.0309(10) -0.0048(8) 0.0127(9) -0.0056(8)
C6 0.0590(15) 0.0194(12) 0.0370(12) 0.0052(9) 0.0309(11) -0.0012(10)
C7 0.0454(13) 0.0230(12) 0.0254(11) 0.0018(8) 0.0066(10) 0.0117(10)
C8 0.0303(11) 0.0202(11) 0.0322(11) -0.0014(8) 0.0154(9) 0.0052(8)
C9 0.0322(11) 0.0239(12) 0.0238(10) -0.0082(8) 0.0064(9) -0.0023(9)
C10 0.0282(11) 0.0264(12) 0.0452(13) -0.0096(10) 0.0155(10) -0.0103(9)
C11 0.0245(10) 0.0142(11) 0.0503(13) -0.0026(9) 0.0132(10) -0.0030(8)
C12 0.0252(10) 0.0147(10) 0.0286(10) -0.0032(8) 0.0078(9) -0.0005(8)
C13 0.0176(9) 0.0207(11) 0.0248(10) -0.0001(8) 0.0082(8) -0.0035(8)
C14 0.0201(10) 0.0376(13) 0.0298(11) -0.0085(9) 0.0125(9) -0.0062(9)
C15 0.0258(11) 0.0549(16) 0.0243(11) -0.0083(10) 0.0062(9) -0.0085(11)
C16 0.0228(11) 0.0471(15) 0.0310(11) 0.0028(10) 0.0020(9) -0.0027(10)
C17 0.0216(11) 0.0344(13) 0.0355(12) 0.0002(10) 0.0086(9) 0.0052(9)
C18 0.0243(10) 0.0261(12) 0.0255(10) -0.0028(8) 0.0071(9) 0.0004(8)
C19 0.0213(10) 0.0244(11) 0.0264(10) 0.0061(8) 0.0111(9) 0.0031(8)
C20 0.0236(11) 0.0477(15) 0.0387(12) 0.0160(11) 0.0101(10) -0.0036(10)
C21 0.0277(12) 0.0597(18) 0.0572(16) 0.0304(13) 0.0234(12) 0.0055(11)
C22 0.0556(15) 0.0441(16) 0.0428(14) 0.0189(11) 0.0344(13) 0.0192(12)
C23 0.0485(14) 0.0357(14) 0.0285(11) 0.0030(10) 0.0177(11) 0.0047(11)
C24 0.0299(11) 0.0241(12) 0.0289(11) 0.0020(8) 0.0141(9) 0.0015(9)
C25 0.0227(10) 0.0171(10) 0.0214(9) 0.0027(7) 0.0096(8) 0.0069(8)
C26 0.0247(11) 0.0338(13) 0.0305(11) 0.0081(9) 0.0109(9) 0.0029(9)
C27 0.0391(13) 0.0436(15) 0.0303(11) 0.0159(10) 0.0207(10) 0.0127(11)
C28 0.0473(14) 0.0379(14) 0.0184(10) 0.0030(9) 0.0112(10) 0.0168(11)
C29 0.0383(12) 0.0295(13) 0.0252(11) -0.0061(9) 0.0027(10) 0.0040(10)
C30 0.0294(11) 0.0202(11) 0.0265(10) 0.0001(8) 0.0099(9) 0.0015(8)
C31 0.0183(9) 0.0192(10) 0.0183(9) -0.0046(7) 0.0064(8) 0.0003(7)
C32 0.0312(11) 0.0235(11) 0.0201(9) 0.0014(8) 0.0102(9) 0.0064(9)
C33 0.0293(11) 0.0349(13) 0.0223(10) -0.0030(9) 0.0077(9) 0.0142(9)
C34 0.0216(10) 0.0385(13) 0.0245(10) -0.0077(9) 0.0094(9) 0.0030(9)
C35 0.0237(10) 0.0287(12) 0.0228(10) -0.0015(8) 0.0093(8) -0.0047(9)
C36 0.0199(9) 0.0200(11) 0.0221(9) -0.0009(8) 0.0080(8) 0.0000(8)
C37 0.0139(9) 0.0145(10) 0.0222(9) 0.0040(7) 0.0080(7) 0.0026(7)
C38 0.0179(9) 0.0238(11) 0.0198(9) -0.0003(8) 0.0084(8) -0.0004(8)
P3 0.0199(2) 0.0201(3) 0.0165(2) -0.00135(19) 0.0087(2) -0.00148(19)
O39 0.0343(8) 0.0212(8) 0.0277(7) 0.0008(6) 0.0131(6) -0.0034(6)
C40 0.0224(10) 0.0234(11) 0.0175(9) -0.0012(8) 0.0083(8) -0.0066(8)
C41 0.0247(10) 0.0312(12) 0.0240(10) -0.0017(9) 0.0076(9) 0.0002(9)
C42 0.0286(12) 0.0423(15) 0.0377(12) 0.0019(10) 0.0105(10) 0.0102(10)
C43 0.0285(11) 0.0438(15) 0.0279(11) 0.0054(10) 0.0019(9) -0.0003(10)
C44 0.0319(11) 0.0343(13) 0.0193(10) 0.0002(9) 0.0069(9) -0.0086(10)
C45 0.0249(10) 0.0233(11) 0.0190(9) -0.0014(8) 0.0093(8) -0.0078(8)
C46 0.0362(12) 0.0364(13) 0.0220(10) -0.0057(9) 0.0141(9) -0.0029(10)
C47 0.0211(10) 0.0287(12) 0.0158(9) -0.0025(8) 0.0080(8) -0.0027(8)
C48 0.0235(10) 0.0349(13) 0.0233(10) 0.0016(9) 0.0090(9) -0.0007(9)
C49 0.0360(12) 0.0370(14) 0.0342(12) 0.0084(10) 0.0164(10) -0.0070(10)
C50 0.0276(12) 0.0598(17) 0.0313(12) 0.0024(11) 0.0153(10) -0.0092(11)
C51 0.0230(11) 0.0517(16) 0.0245(10) -0.0027(10) 0.0122(9) 0.0015(10)
C52 0.0262(10) 0.0344(13) 0.0188(9) -0.0024(8) 0.0091(8) -0.0010(9)
C53 0.0391(13) 0.0363(14) 0.0414(13) 0.0034(10) 0.0196(11) 0.0086(10)

loop_
_atom_type_symbol
_atom_type_description
_atom_type_scat_dispersion_real
_atom_type_scat_dispersion_imag
_atom_type_scat_source
C C 0.0033 0.0016 'International Tables Vol C Tables 4.2.6.8 and 6.1.1.4'
H H 0 0 'International Tables Vol C Tables 4.2.6.8 and 6.1.1.4'
O O 0.0106 0.006 'International Tables Vol C Tables 4.2.6.8 and 6.1.1.4'
P P 0.1023 0.0942 'International Tables Vol C Tables 4.2.6.8 and 6.1.1.4'
Fe Fe 0.3463 0.8444 'International Tables Vol C Tables 4.2.6.8 and 6.1.1.4'

loop_
_geom_angle_atom_site_label_1
_geom_angle_atom_site_label_2
_geom_angle_atom_site_label_3
_geom_angle
C37 Fe1 C2 94.67(7)
C37 Fe1 C1 87.88(8)
C2 Fe1 C1 39.66(7)
C37 Fe1 C3 131.77(7)
C2 Fe1 C3 39.45(7)
C1 Fe1 C3 65.68(7)
C37 Fe1 C5 117.24(8)
C2 Fe1 C5 65.94(7)
C1 Fe1 C5 38.71(7)
C3 Fe1 C5 65.41(7)
C37 Fe1 C4 153.36(8)
C2 Fe1 C4 66.22(7)
C1 Fe1 C4 65.53(7)
C3 Fe1 C4 39.13(7)
C5 Fe1 C4 39.09(7)
C37 Fe1 P2 84.67(5)
C2 Fe1 P2 164.14(6)
C1 Fe1 P2 124.55(6)
C3 Fe1 P2 143.55(5)
C5 Fe1 P2 100.25(5)
C4 Fe1 P2 108.54(5)
C37 Fe1 P1 84.28(6)
C2 Fe1 P1 110.36(5)
C1 Fe1 P1 148.20(6)
C3 Fe1 P1 97.53(5)
C5 Fe1 P1 158.03(6)
C4 Fe1 P1 118.97(5)
P2 Fe1 P1 85.37(2)
C13 P1 C19 101.17(9)
C13 P1 C11 103.95(9)
C19 P1 C11 101.02(10)
C13 P1 Fe1 117.58(6)
C19 P1 Fe1 121.24(7)
C11 P1 Fe1 109.48(6)
C31 P2 C25 100.76(8)
C31 P2 C12 99.67(9)
C25 P2 C12 103.93(9)
C31 P2 Fe1 119.94(6)
C25 P2 Fe1 121.01(6)
C12 P2 Fe1 108.55(6)
C5 C1 C2 108.05(16)
C5 C1 C6 126.80(18)
C2 C1 C6 124.81(18)
C5 C1 Fe1 70.95(11)
C2 C1 Fe1 68.99(10)
C6 C1 Fe1 130.77(14)
C3 C2 C1 107.66(16)
C3 C2 C7 127.45(18)
C1 C2 C7 124.71(18)
C3 C2 Fe1 71.54(10)
C1 C2 Fe1 71.36(10)
C7 C2 Fe1 126.32(13)
C2 C3 C4 108.24(16)
C2 C3 C8 125.72(16)
C4 C3 C8 125.26(16)
C2 C3 Fe1 69.01(10)
C4 C3 Fe1 70.84(10)
C8 C3 Fe1 133.74(14)
C3 C4 C5 107.35(16)
C3 C4 C9 126.43(17)
C5 C4 C9 125.16(17)
C3 C4 Fe1 70.03(10)
C5 C4 Fe1 70.28(10)
C9 C4 Fe1 134.12(13)
C1 C5 C4 108.65(16)
C1 C5 C10 125.89(18)
C4 C5 C10 124.73(18)
C1 C5 Fe1 70.34(10)
C4 C5 Fe1 70.64(10)
C10 C5 Fe1 132.65(14)
C1 C6 H6A 109.5
C1 C6 H6B 109.5
H6A C6 H6B 109.5
C1 C6 H6C 109.5
H6A C6 H6C 109.5
H6B C6 H6C 109.5
C2 C7 H7A 109.5
C2 C7 H7B 109.5
H7A C7 H7B 109.5
C2 C7 H7C 109.5
H7A C7 H7C 109.5
H7B C7 H7C 109.5
C3 C8 H8A 109.5
C3 C8 H8B 109.5
H8A C8 H8B 109.5
C3 C8 H8C 109.5
H8A C8 H8C 109.5
H8B C8 H8C 109.5
C4 C9 H9A 109.5
C4 C9 H9B 109.5
H9A C9 H9B 109.5
C4 C9 H9C 109.5
H9A C9 H9C 109.5
H9B C9 H9C 109.5
C5 C10 H10A 109.5
C5 C10 H10B 109.5
H10A C10 H10B 109.5
C5 C10 H10C 109.5
H10A C10 H10C 109.5
H10B C10 H10C 109.5
C12 C11 P1 112.61(13)
C12 C11 H11A 109.1
P1 C11 H11A 109.1
C12 C11 H11B 109.1
P1 C11 H11B 109.1
H11A C11 H11B 107.8
C11 C12 P2 112.63(13)
C11 C12 H12A 109.1
P2 C12 H12A 109.1
C11 C12 H12B 109.1
P2 C12 H12B 109.1
H12A C12 H12B 107.8
C18 C13 C14 117.77(17)
C18 C13 P1 120.26(14)
C14 C13 P1 121.83(15)
C15 C14 C13 120.52(19)
C15 C14 H14 119.7
C13 C14 H14 119.7
C16 C15 C14 120.6(2)
C16 C15 H15 119.7
C14 C15 H15 119.7
C15 C16 C17 119.52(19)
C15 C16 H16 120.2
C17 C16 H16 120.2
C16 C17 C18 120.3(2)
C16 C17 H17 119.8
C18 C17 H17 119.8
C17 C18 C13 121.20(19)
C17 C18 H18 119.4
C13 C18 H18 119.4
C24 C19 C20 118.08(19)
C24 C19 P1 120.22(15)
C20 C19 P1 121.63(16)
C21 C20 C19 120.6(2)
C21 C20 H20 119.7
C19 C20 H20 119.7
C22 C21 C20 120.4(2)
C22 C21 H21 119.8
C20 C21 H21 119.8
C23 C22 C21 119.5(2)
C23 C22 H22 120.3
C21 C22 H22 120.3
C22 C23 C24 120.2(2)
C22 C23 H23 119.9
C24 C23 H23 119.9
C19 C24 C23 121.2(2)
C19 C24 H24 119.4
C23 C24 H24 119.4
C26 C25 C30 118.22(18)
C26 C25 P2 121.10(14)
C30 C25 P2 120.59(15)
C27 C26 C25 120.95(19)
C27 C26 H26 119.5
C25 C26 H26 119.5
C28 C27 C26 120.1(2)
C28 C27 H27 120
C26 C27 H27 120
C27 C28 C29 120.16(19)
C27 C28 H28 119.9
C29 C28 H28 119.9
C28 C29 C30 119.9(2)
C28 C29 H29 120.1
C30 C29 H29 120.1
C29 C30 C25 120.7(2)
C29 C30 H30 119.6
C25 C30 H30 119.6
C36 C31 C32 118.46(17)
C36 C31 P2 120.36(14)
C32 C31 P2 121.01(14)
C33 C32 C31 120.80(18)
C33 C32 H32 119.6
C31 C32 H32 119.6
C32 C33 C34 120.47(19)
C32 C33 H33 119.8
C34 C33 H33 119.8
C35 C34 C33 119.22(18)
C35 C34 H34 120.4
C33 C34 H34 120.4
C34 C35 C36 120.34(19)
C34 C35 H35 119.8
C36 C35 H35 119.8
C31 C36 C35 120.70(18)
C31 C36 H36 119.7
C35 C36 H36 119.7
C38 C37 Fe1 178.42(17)
C37 C38 P3 162.69(17)
O39 P3 C38 114.55(9)
O39 P3 C40 111.43(8)
C38 P3 C40 107.07(9)
O39 P3 C47 114.78(9)
C38 P3 C47 104.89(9)
C40 P3 C47 103.17(8)
C41 C40 C45 119.37(17)
C41 C40 P3 119.81(14)
C45 C40 P3 120.59(15)
C42 C41 C40 121.49(19)
C42 C41 H41 119.3
C40 C41 H41 119.3
C43 C42 C41 119.1(2)
C43 C42 H42 120.4
C41 C42 H42 120.4
C44 C43 C42 120.13(19)
C44 C43 H43 119.9
C42 C43 H43 119.9
C43 C44 C45 121.68(19)
C43 C44 H44 119.2
C45 C44 H44 119.2
C44 C45 C40 118.17(18)
C44 C45 C46 119.48(17)
C40 C45 C46 122.35(17)
C45 C46 H46A 109.5
C45 C46 H46B 109.5
H46A C46 H46B 109.5
C45 C46 H46C 109.5
H46A C46 H46C 109.5
H46B C46 H46C 109.5
C48 C47 C52 119.45(18)
C48 C47 P3 115.45(14)
C52 C47 P3 125.06(16)
C49 C48 C47 121.5(2)
C49 C48 H48 119.3
C47 C48 H48 119.3
C48 C49 C50 119.0(2)
C48 C49 H49 120.5
C50 C49 H49 120.5
C51 C50 C49 119.9(2)
C51 C50 H50 120
C49 C50 H50 120
C50 C51 C52 122.6(2)
C50 C51 H51 118.7
C52 C51 H51 118.7
C51 C52 C47 117.4(2)
C51 C52 C53 119.14(19)
C47 C52 C53 123.41(19)
C52 C53 H53A 109.5
C52 C53 H53B 109.5
H53A C53 H53B 109.5
C52 C53 H53C 109.5
H53A C53 H53C 109.5
H53B C53 H53C 109.5

loop_
_geom_bond_atom_site_label_1
_geom_bond_atom_site_label_2
_geom_bond_distance
Fe1 C37 1.8585(18)
Fe1 C2 2.0985(18)
Fe1 C1 2.1300(19)
Fe1 C3 2.1320(18)
Fe1 C5 2.1380(18)
Fe1 C4 2.1427(18)
Fe1 P2 2.1725(5)
Fe1 P1 2.1822(5)
P1 C13 1.8361(18)
P1 C19 1.839(2)
P1 C11 1.855(2)
P2 C31 1.8408(18)
P2 C25 1.8438(18)
P2 C12 1.8541(19)
C1 C5 1.414(3)
C1 C2 1.435(3)
C1 C6 1.504(3)
C2 C3 1.428(3)
C2 C7 1.506(3)
C3 C4 1.432(3)
C3 C8 1.496(3)
C4 C5 1.432(3)
C4 C9 1.504(2)
C5 C10 1.514(3)
C6 H6A 0.98
C6 H6B 0.98
C6 H6C 0.98
C7 H7A 0.98
C7 H7B 0.98
C7 H7C 0.98
C8 H8A 0.98
C8 H8B 0.98
C8 H8C 0.98
C9 H9A 0.98
C9 H9B 0.98
C9 H9C 0.98
C10 H10A 0.98
C10 H10B 0.98
C10 H10C 0.98
C11 C12 1.519(2)
C11 H11A 0.99
C11 H11B 0.99
C12 H12A 0.99
C12 H12B 0.99
C13 C18 1.394(3)
C13 C14 1.401(3)
C14 C15 1.392(3)
C14 H14 0.95
C15 C16 1.378(3)
C15 H15 0.95
C16 C17 1.379(3)
C16 H16 0.95
C17 C18 1.388(3)
C17 H17 0.95
C18 H18 0.95
C19 C24 1.386(3)
C19 C20 1.403(3)
C20 C21 1.387(3)
C20 H20 0.95
C21 C22 1.385(3)
C21 H21 0.95
C22 C23 1.381(3)
C22 H22 0.95
C23 C24 1.390(3)
C23 H23 0.95
C24 H24 0.95
C25 C26 1.397(3)
C25 C30 1.399(3)
C26 C27 1.391(3)
C26 H26 0.95
C27 C28 1.377(3)
C27 H27 0.95
C28 C29 1.387(3)
C28 H28 0.95
C29 C30 1.395(3)
C29 H29 0.95
C30 H30 0.95
C31 C36 1.389(3)
C31 C32 1.396(3)
C32 C33 1.380(3)
C32 H32 0.95
C33 C34 1.390(3)
C33 H33 0.95
C34 C35 1.384(3)
C34 H34 0.95
C35 C36 1.392(3)
C35 H35 0.95
C36 H36 0.95
C37 C38 1.233(2)
C38 P3 1.7207(19)
P3 O39 1.4891(14)
P3 C40 1.8207(19)
P3 C47 1.8315(19)
C40 C41 1.392(3)
C40 C45 1.418(3)
C41 C42 1.391(3)
C41 H41 0.95
C42 C43 1.388(3)
C42 H42 0.95
C43 C44 1.384(3)
C43 H43 0.95
C44 C45 1.397(3)
C44 H44 0.95
C45 C46 1.514(3)
C46 H46A 0.98
C46 H46B 0.98
C46 H46C 0.98
C47 C48 1.403(3)
C47 C52 1.407(3)
C48 C49 1.380(3)
C48 H48 0.95
C49 C50 1.389(3)
C49 H49 0.95
C50 C51 1.369(3)
C50 H50 0.95
C51 C52 1.397(3)
C51 H51 0.95
C52 C53 1.501(3)
C53 H53A 0.98
C53 H53B 0.98
C53 H53C 0.98

loop_
_geom_torsion_atom_site_label_1
_geom_torsion_atom_site_label_2
_geom_torsion_atom_site_label_3
_geom_torsion_atom_site_label_4
_geom_torsion
C37 Fe1 P1 C13 60.48(9)
C2 Fe1 P1 C13 -32.39(9)
C1 Fe1 P1 C13 -16.09(13)
C3 Fe1 P1 C13 -70.97(9)
C5 Fe1 P1 C13 -108.38(16)
C4 Fe1 P1 C13 -105.77(9)
P2 Fe1 P1 C13 145.58(7)
C37 Fe1 P1 C19 -174.61(9)
C2 Fe1 P1 C19 92.52(9)
C1 Fe1 P1 C19 108.82(12)
C3 Fe1 P1 C19 53.94(9)
C5 Fe1 P1 C19 16.53(17)
C4 Fe1 P1 C19 19.14(10)
P2 Fe1 P1 C19 -89.51(7)
C37 Fe1 P1 C11 -57.76(9)
C2 Fe1 P1 C11 -150.64(9)
C1 Fe1 P1 C11 -134.34(12)
C3 Fe1 P1 C11 170.78(9)
C5 Fe1 P1 C11 133.38(16)
C4 Fe1 P1 C11 135.99(9)
P2 Fe1 P1 C11 27.33(8)
C37 Fe1 P2 C31 -59.22(9)
C2 Fe1 P2 C31 29.1(2)
C1 Fe1 P2 C31 24.50(9)
C3 Fe1 P2 C31 119.69(11)
C5 Fe1 P2 C31 57.54(9)
C4 Fe1 P2 C31 97.07(9)
P1 Fe1 P2 C31 -143.89(7)
C37 Fe1 P2 C25 174.08(9)
C2 Fe1 P2 C25 -97.6(2)
C1 Fe1 P2 C25 -102.20(10)
C3 Fe1 P2 C25 -7.01(12)
C5 Fe1 P2 C25 -69.16(9)
C4 Fe1 P2 C25 -29.64(9)
P1 Fe1 P2 C25 89.41(7)
C37 Fe1 P2 C12 54.22(9)
C2 Fe1 P2 C12 142.6(2)
C1 Fe1 P2 C12 137.94(9)
C3 Fe1 P2 C12 -126.87(11)
C5 Fe1 P2 C12 170.97(9)
C4 Fe1 P2 C12 -149.50(9)
P1 Fe1 P2 C12 -30.46(7)
C37 Fe1 C1 C5 141.13(12)
C2 Fe1 C1 C5 -118.94(16)
C3 Fe1 C1 C5 -80.43(12)
C4 Fe1 C1 C5 -37.28(11)
P2 Fe1 C1 C5 59.08(12)
P1 Fe1 C1 C5 -143.29(10)
C37 Fe1 C1 C2 -99.93(11)
C3 Fe1 C1 C2 38.51(10)
C5 Fe1 C1 C2 118.94(16)
C4 Fe1 C1 C2 81.66(11)
P2 Fe1 C1 C2 178.02(8)
P1 Fe1 C1 C2 -24.35(16)
C37 Fe1 C1 C6 18.5(2)
C2 Fe1 C1 C6 118.4(2)
C3 Fe1 C1 C6 157.0(2)
C5 Fe1 C1 C6 -122.6(2)
C4 Fe1 C1 C6 -159.9(2)
P2 Fe1 C1 C6 -63.5(2)
P1 Fe1 C1 C6 94.1(2)
C5 C1 C2 C3 -2.3(2)
C6 C1 C2 C3 171.47(18)
Fe1 C1 C2 C3 -62.74(13)
C5 C1 C2 C7 -177.76(18)
C6 C1 C2 C7 -4.0(3)
Fe1 C1 C2 C7 121.78(19)
C5 C1 C2 Fe1 60.46(13)
C6 C1 C2 Fe1 -125.80(19)
C37 Fe1 C2 C3 -162.27(11)
C1 Fe1 C2 C3 116.75(15)
C5 Fe1 C2 C3 79.93(11)
C4 Fe1 C2 C3 37.00(11)
P2 Fe1 C2 C3 110.78(19)
P1 Fe1 C2 C3 -76.65(11)
C37 Fe1 C2 C1 80.98(11)
C3 Fe1 C2 C1 -116.75(15)
C5 Fe1 C2 C1 -36.82(11)
C4 Fe1 C2 C1 -79.75(11)
P2 Fe1 C2 C1 -6.0(3)
P1 Fe1 C2 C1 166.60(9)
C37 Fe1 C2 C7 -38.88(18)
C1 Fe1 C2 C7 -119.9(2)
C3 Fe1 C2 C7 123.4(2)
C5 Fe1 C2 C7 -156.7(2)
C4 Fe1 C2 C7 160.4(2)
P2 Fe1 C2 C7 -125.83(19)
P1 Fe1 C2 C7 46.74(18)
C1 C2 C3 C4 2.4(2)
C7 C2 C3 C4 177.72(18)
Fe1 C2 C3 C4 -60.22(13)
C1 C2 C3 C8 -167.88(18)
C7 C2 C3 C8 7.4(3)
Fe1 C2 C3 C8 129.51(19)
C1 C2 C3 Fe1 62.62(13)
C7 C2 C3 Fe1 -122.1(2)
C37 Fe1 C3 C2 24.02(15)
C1 Fe1 C3 C2 -38.71(11)
C5 Fe1 C3 C2 -81.41(12)
C4 Fe1 C3 C2 -119.23(16)
P2 Fe1 C3 C2 -154.53(9)
P1 Fe1 C3 C2 113.06(10)
C37 Fe1 C3 C4 143.24(12)
C2 Fe1 C3 C4 119.23(16)
C1 Fe1 C3 C4 80.51(12)
C5 Fe1 C3 C4 37.81(11)
P2 Fe1 C3 C4 -35.31(15)
P1 Fe1 C3 C4 -127.71(10)
C37 Fe1 C3 C8 -95.88(19)
C2 Fe1 C3 C8 -119.9(2)
C1 Fe1 C3 C8 -158.6(2)
C5 Fe1 C3 C8 158.7(2)
C4 Fe1 C3 C8 120.9(2)
P2 Fe1 C3 C8 85.58(19)
P1 Fe1 C3 C8 -6.83(18)
C2 C3 C4 C5 -1.6(2)
C8 C3 C4 C5 168.72(18)
Fe1 C3 C4 C5 -60.68(13)
C2 C3 C4 C9 -170.19(18)
C8 C3 C4 C9 0.1(3)
Fe1 C3 C4 C9 130.73(19)
C2 C3 C4 Fe1 59.08(13)
C8 C3 C4 Fe1 -130.60(19)
C37 Fe1 C4 C3 -84.48(19)
C2 Fe1 C4 C3 -37.30(11)
C1 Fe1 C4 C3 -80.93(12)
C5 Fe1 C4 C3 -117.85(16)
P2 Fe1 C4 C3 158.77(9)
P1 Fe1 C4 C3 63.69(11)
C37 Fe1 C4 C5 33.4(2)
C2 Fe1 C4 C5 80.55(12)
C1 Fe1 C4 C5 36.92(11)
C3 Fe1 C4 C5 117.85(16)
P2 Fe1 C4 C5 -83.38(11)
P1 Fe1 C4 C5 -178.45(9)
C37 Fe1 C4 C9 153.67(18)
C2 Fe1 C4 C9 -159.2(2)
C1 Fe1 C4 C9 157.2(2)
C3 Fe1 C4 C9 -121.9(2)
C5 Fe1 C4 C9 120.3(2)
P2 Fe1 C4 C9 36.9(2)
P1 Fe1 C4 C9 -58.2(2)
C2 C1 C5 C4 1.3(2)
C6 C1 C5 C4 -172.29(18)
Fe1 C1 C5 C4 60.52(13)
C2 C1 C5 C10 171.76(18)
C6 C1 C5 C10 -1.8(3)
Fe1 C1 C5 C10 -129.01(19)
C2 C1 C5 Fe1 -59.23(13)
C6 C1 C5 Fe1 127.2(2)
C3 C4 C5 C1 0.2(2)
C9 C4 C5 C1 168.96(17)
Fe1 C4 C5 C1 -60.34(13)
C3 C4 C5 C10 -170.41(18)
C9 C4 C5 C10 -1.6(3)
Fe1 C4 C5 C10 129.06(19)
C3 C4 C5 Fe1 60.53(12)
C9 C4 C5 Fe1 -130.70(18)
C37 Fe1 C5 C1 -44.85(13)
C2 Fe1 C5 C1 37.71(11)
C3 Fe1 C5 C1 81.19(12)
C4 Fe1 C5 C1 119.04(16)
P2 Fe1 C5 C1 -134.11(10)
P1 Fe1 C5 C1 122.66(14)
C37 Fe1 C5 C4 -163.89(11)
C2 Fe1 C5 C4 -81.33(12)
C1 Fe1 C5 C4 -119.04(16)
C3 Fe1 C5 C4 -37.85(11)
P2 Fe1 C5 C4 106.85(10)
P1 Fe1 C5 C4 3.6(2)
C37 Fe1 C5 C10 76.3(2)
C2 Fe1 C5 C10 158.9(2)
C1 Fe1 C5 C10 121.1(2)
C3 Fe1 C5 C10 -157.7(2)
C4 Fe1 C5 C10 -119.8(2)
P2 Fe1 C5 C10 -13.0(2)
P1 Fe1 C5 C10 -116.20(19)
C13 P1 C11 C12 -143.71(15)
C19 P1 C11 C12 111.71(16)
Fe1 P1 C11 C12 -17.28(17)
P1 C11 C12 P2 -6.6(2)
C31 P2 C12 C11 154.29(15)
C25 P2 C12 C11 -101.98(15)
Fe1 P2 C12 C11 28.04(16)
C19 P1 C13 C18 -42.02(18)
C11 P1 C13 C18 -146.48(17)
Fe1 P1 C13 C18 92.36(17)
C19 P1 C13 C14 142.42(17)
C11 P1 C13 C14 37.96(19)
Fe1 P1 C13 C14 -83.20(17)
C18 C13 C14 C15 0.3(3)
P1 C13 C14 C15 175.99(17)
C13 C14 C15 C16 -0.5(3)
C14 C15 C16 C17 -0.2(4)
C15 C16 C17 C18 1.0(3)
C16 C17 C18 C13 -1.1(3)
C14 C13 C18 C17 0.5(3)
P1 C13 C18 C17 -175.27(16)
C13 P1 C19 C24 145.23(16)
C11 P1 C19 C24 -107.98(17)
Fe1 P1 C19 C24 13.04(19)
C13 P1 C19 C20 -38.05(19)
C11 P1 C19 C20 68.73(19)
Fe1 P1 C19 C20 -170.25(15)
C24 C19 C20 C21 -0.5(3)
P1 C19 C20 C21 -177.29(18)
C19 C20 C21 C22 -1.1(4)
C20 C21 C22 C23 2.0(4)
C21 C22 C23 C24 -1.3(3)
C20 C19 C24 C23 1.3(3)
P1 C19 C24 C23 178.10(16)
C22 C23 C24 C19 -0.4(3)
C31 P2 C25 C26 134.17(17)
C12 P2 C25 C26 31.27(18)
Fe1 P2 C25 C26 -90.83(17)
C31 P2 C25 C30 -49.45(17)
C12 P2 C25 C30 -152.35(15)
Fe1 P2 C25 C30 85.54(16)
C30 C25 C26 C27 -0.1(3)
P2 C25 C26 C27 176.35(16)
C25 C26 C27 C28 -0.6(3)
C26 C27 C28 C29 1.1(3)
C27 C28 C29 C30 -1.0(3)
C28 C29 C30 C25 0.3(3)
C26 C25 C30 C29 0.3(3)
P2 C25 C30 C29 -176.23(15)
C25 P2 C31 C36 140.92(15)
C12 P2 C31 C36 -112.76(16)
Fe1 P2 C31 C36 5.31(18)
C25 P2 C31 C32 -43.98(17)
C12 P2 C31 C32 62.34(16)
Fe1 P2 C31 C32 -179.60(13)
C36 C31 C32 C33 0.0(3)
P2 C31 C32 C33 -175.21(15)
C31 C32 C33 C34 -0.9(3)
C32 C33 C34 C35 0.9(3)
C33 C34 C35 C36 -0.1(3)
C32 C31 C36 C35 0.8(3)
P2 C31 C36 C35 176.04(14)
C34 C35 C36 C31 -0.7(3)
C37 C38 P3 O39 -42.3(6)
C37 C38 P3 C40 -166.4(5)
C37 C38 P3 C47 84.4(6)
O39 P3 C40 C41 -111.85(17)
C38 P3 C40 C41 14.13(19)
C47 P3 C40 C41 124.50(17)
O39 P3 C40 C45 62.59(17)
C38 P3 C40 C45 -171.43(15)
C47 P3 C40 C45 -61.06(17)
C45 C40 C41 C42 -1.1(3)
P3 C40 C41 C42 173.38(17)
C40 C41 C42 C43 0.3(3)
C41 C42 C43 C44 0.5(3)
C42 C43 C44 C45 -0.6(3)
C43 C44 C45 C40 -0.2(3)
C43 C44 C45 C46 -179.7(2)
C41 C40 C45 C44 1.1(3)
P3 C40 C45 C44 -173.41(14)
C41 C40 C45 C46 -179.45(19)
P3 C40 C45 C46 6.1(3)
O39 P3 C47 C48 -172.75(13)
C38 P3 C47 C48 60.65(16)
C40 P3 C47 C48 -51.33(16)
O39 P3 C47 C52 4.73(19)
C38 P3 C47 C52 -121.87(16)
C40 P3 C47 C52 126.15(16)
C52 C47 C48 C49 -2.0(3)
P3 C47 C48 C49 175.60(15)
C47 C48 C49 C50 -0.3(3)
C48 C49 C50 C51 1.8(3)
C49 C50 C51 C52 -1.0(3)
C50 C51 C52 C47 -1.4(3)
C50 C51 C52 C53 177.2(2)
C48 C47 C52 C51 2.8(3)
P3 C47 C52 C51 -174.55(14)
C48 C47 C52 C53 -175.69(18)
P3 C47 C52 C53 6.9(3)

loop_
_platon_squeeze_void_nr
_platon_squeeze_void_average_x
_platon_squeeze_void_average_y
_platon_squeeze_void_average_z
_platon_squeeze_void_volume
_platon_squeeze_void_count_electrons
_platon_squeeze_void_content
1 0.342 0.233 0.223 12 2 ' '
2 0.658 0.233 0.277 12 2 ' '
3 0.158 0.267 0.777 12 2 ' '
4 0.842 0.267 0.723 12 2 ' '
5 0.158 0.733 0.277 12 2 ' '
6 0.842 0.733 0.223 12 2 ' '
7 0.342 0.767 0.723 12 2 ' '
8 0.658 0.767 0.777 12 2 ' '
